data_7710436
loop_
_publ_author_name
'Jiang, Wen'
'Yu, Cai-Xia'
'Yu, Ming-Xuan'
'Ding, Jing'
'Song, Jian-Guo'
'Sun, Xueqin'
'Liu, Lei-Lei'

_publ_section_title
;
 Efficient and selective removal of Pb2+ from aqueous solution by using a
 O&#x2212; functionalized metal-organic framework
;
_journal_name_full 'Dalton Transactions'
_journal_paper_doi 10.1039/D2DT01117D
_journal_year 2022
_chemical_formula_moiety 'C25 H21 N4 O8.5 Pr'
_chemical_formula_sum 'C25 H21 N4 O8.5 Pr'
_chemical_formula_weight 654.37
_space_group_crystal_system monoclinic
_space_group_IT_number 14
_space_group_name_Hall '-P 2yn'
_space_group_name_H-M_alt 'P 1 21/n 1'
_atom_sites_solution_hydrogens geom
_audit_creation_date 2022-04-28
_audit_creation_method
;
Olex2 1.5-dev
(compiled 2022.04.21 svn.rca3783a0 for OlexSys, GUI svn.r6444)
;
_audit_update_record
;
2022-05-08 deposited with the CCDC.	2022-06-07 downloaded from the CCDC.
;
_cell_angle_alpha 90
_cell_angle_beta 93.15(3)
_cell_angle_gamma 90
_cell_formula_units_Z 4
_cell_length_a 16.455(3)
_cell_length_b 8.7878(18)
_cell_length_c 20.761(4)
_cell_measurement_reflns_used 7738
_cell_measurement_temperature 296(2)
_cell_measurement_theta_max 25.56
_cell_measurement_theta_min 2.52
_cell_volume 2997.6(10)
_computing_cell_refinement 'Bruker SAINT (Bruker, 2003)'
_computing_data_collection 'Bruker APEX2 (Bruker, 2005)'
_computing_data_reduction 'Bruker SAINT (Bruker, 2003)'
_computing_molecular_graphics 'Olex2 1.5-dev (Dolomanov et al., 2009)'
_computing_publication_material 'Olex2 1.5-dev (Dolomanov et al., 2009)'
_computing_structure_refinement 'SHELXL 2018/3 (Sheldrick, 2015)'
_computing_structure_solution 'SHELXS-2013 (Sheldrick, 2008)'
_diffrn_ambient_temperature 296.15
_diffrn_measured_fraction_theta_full 0.998
_diffrn_measured_fraction_theta_max 0.998
_diffrn_measurement_device_type 'Bruker APEX-II CCD'
_diffrn_measurement_method '\f and \w scans'
_diffrn_radiation_type MoK\a
_diffrn_radiation_wavelength 0.71073
_diffrn_reflns_av_R_equivalents 0.0532
_diffrn_reflns_av_unetI/netI 0.0388
_diffrn_reflns_Laue_measured_fraction_full 0.998
_diffrn_reflns_Laue_measured_fraction_max 0.998
_diffrn_reflns_limit_h_max 19
_diffrn_reflns_limit_h_min -19
_diffrn_reflns_limit_k_max 10
_diffrn_reflns_limit_k_min -10
_diffrn_reflns_limit_l_max 22
_diffrn_reflns_limit_l_min -24
_diffrn_reflns_number 29334
_diffrn_reflns_point_group_measured_fraction_full 0.998
_diffrn_reflns_point_group_measured_fraction_max 0.998
_diffrn_reflns_theta_full 24.999
_diffrn_reflns_theta_max 24.999
_diffrn_reflns_theta_min 2.517
_exptl_absorpt_coefficient_mu 1.675
_exptl_absorpt_correction_T_max 0.846
_exptl_absorpt_correction_T_min 0.785
_exptl_absorpt_correction_type multi-scan
_exptl_absorpt_process_details SADABS
_exptl_crystal_colour orange
_exptl_crystal_colour_primary orange
_exptl_crystal_density_diffrn 1.450
_exptl_crystal_density_method 'not measured'
_exptl_crystal_description rod
_exptl_crystal_F_000 1304
_exptl_crystal_size_max 0.15
_exptl_crystal_size_mid 0.15
_exptl_crystal_size_min 0.1
_refine_diff_density_max 0.694
_refine_diff_density_min -1.186
_refine_diff_density_rms 0.083
_refine_ls_extinction_method none
_refine_ls_goodness_of_fit_ref 1.067
_refine_ls_hydrogen_treatment constr
_refine_ls_matrix_type full
_refine_ls_number_parameters 581
_refine_ls_number_reflns 5276
_refine_ls_number_restraints 607
_refine_ls_restrained_S_all 1.046
_refine_ls_R_factor_all 0.0433
_refine_ls_R_factor_gt 0.0317
_refine_ls_shift/su_max 0.002
_refine_ls_shift/su_mean 0.000
_refine_ls_structure_factor_coef Fsqd
_refine_ls_weighting_details 'w=1/[\s^2^(Fo^2^)+(0.0389P)^2^+1.0983P] where P=(Fo^2^+2Fc^2^)/3'
_refine_ls_weighting_scheme calc
_refine_ls_wR_factor_gt 0.0716
_refine_ls_wR_factor_ref 0.0749
_reflns_Friedel_coverage 0.000
_reflns_number_gt 4234
_reflns_number_total 5276
_reflns_threshold_expression 'I > 2\s(I)'
_cod_data_source_file d2dt01117d2.cif
_cod_data_source_block t
_cod_original_cell_volume 2997.7(11)
_cod_original_sg_symbol_H-M 'P 21/n'
_cod_original_formula_sum 'C25 H21 N4 O8.50 Pr'
_cod_database_code 7710436
_shelx_shelxl_version_number 2018/3
_shelx_space_group_comment
;
The symmetry employed for this shelxl refinement is uniquely defined
by the following loop, which should always be used as a source of
symmetry information in preference to the above space-group names.
They are only intended as comments.
;
_shelx_estimated_absorpt_t_max 0.850
_shelx_estimated_absorpt_t_min 0.787
_olex2_refinement_description
;
1. Fixed Uiso
 At 1.2 times of:
  All C(H) groups
 At 1.5 times of:
  All C(H,H,H) groups, All C(H,H,H,H,H,H) groups
2. Restrained distances
 C8-C9 \\sim C8A-C9A
 with sigma of 0.02
 C4-N1 \\sim N1-C6
 with sigma of 0.001
 C17-C19 \\sim C17A-C19A
 with sigma of 0.04
 C8-O4 \\sim C8A-O4A
 with sigma of 0.02
 C15-C17 \\sim C15A-C17A
 with sigma of 0.04
 C8-O5 \\sim C8A-O5A
 with sigma of 0.02
 C9-C10 \\sim C9A-C10A
 with sigma of 0.02
 C9-C14 \\sim C9A-C14A
 with sigma of 0.02
 C19-C21 \\sim C19A-C21A
 with sigma of 0.04
 C10-C11 \\sim C10A-C11A
 with sigma of 0.02
 C12-C14 \\sim C12A-C14A
 with sigma of 0.04
 C11-C12 \\sim C11A-C12A
 with sigma of 0.02
 C12-C13 \\sim C12A-C13A
 with sigma of 0.02
 C16-N3 \\sim C16A-N3A
 with sigma of 0.04
 C12-N2 \\sim C12A-N2A
 with sigma of 0.02
 C18-C20 \\sim C18A-C20A
 with sigma of 0.04
 C11-N2 \\sim C11A-N2A
 with sigma of 0.04
 C13-C14 \\sim C13A-C14A
 with sigma of 0.02
 C15-C16 \\sim C15A-C16A
 with sigma of 0.02
 C15-C20 \\sim C15A-C20A
 with sigma of 0.02
 C15-N3 \\sim C15A-N3A
 with sigma of 0.02
 C16-C18 \\sim C16A-C18A
 with sigma of 0.04
 C16-C17 \\sim C16A-C17A
 with sigma of 0.02
 C18-O8 \\sim C18A-O8A
 with sigma of 0.04
 C17-C18 \\sim C17A-C18A
 with sigma of 0.02
 C20-N3 \\sim C20A-N3A
 with sigma of 0.04
 C18-C19 \\sim C18A-C19A
 with sigma of 0.02
 C18-C21 \\sim C18A-C21A
 with sigma of 0.02
 O4-O5 \\sim O4A-O5A
 with sigma of 0.04
 C19-C20 \\sim C19A-C20A
 with sigma of 0.02
 C21-O7 \\sim C21A-O7A
 with sigma of 0.02
 C21-O8 \\sim C21A-O8A
 with sigma of 0.02
 N2-N3 \\sim N2A-N3A
 with sigma of 0.02
 C12-N3 \\sim C12A-N3A
 with sigma of 0.04
 C13-N2 \\sim C13A-N2A
 with sigma of 0.04
 C15-C19 \\sim C15A-C19A
 with sigma of 0.04
 C15-N2 \\sim C15A-N2A
 with sigma of 0.04
 C16-C20 \\sim C16A-C20A
 with sigma of 0.04
 C8-C10 \\sim C8A-C10A
 with sigma of 0.04
 C17-C21 \\sim C17A-C21A
 with sigma of 0.04
 C8-C14 \\sim C8A-C14A
 with sigma of 0.04
 C18-O7 \\sim C18A-O7A
 with sigma of 0.04
 C9-C11 \\sim C9A-C11A
 with sigma of 0.04
 C9-C13 \\sim C9A-C13A
 with sigma of 0.04
 C9-O4 \\sim C9A-O4A
 with sigma of 0.04
 C9-O5 \\sim C9A-O5A
 with sigma of 0.04
 C10-C12 \\sim C10A-C12A
 with sigma of 0.04
 C10-C14 \\sim C10A-C14A
 with sigma of 0.04
 O7-O8 \\sim O7A-O8A
 with sigma of 0.04
 C11-C13 \\sim C11A-C13A
 with sigma of 0.04
 C22-N4 \\sim C22A-N4A
 with sigma of 0.02
 N4-O9 \\sim N4A-O9A
 with sigma of 0.04
 Pr1-O9 \\sim Pr1-O9A
 with sigma of 0.02
 C24-N4 \\sim C24A-N4A
 with sigma of 0.02
 C25-N4 \\sim C25-N4A
 with sigma of 0.02
 Pr1-C22 \\sim Pr1-C22A
 with sigma of 0.04
 C24-C25 \\sim C24A-C25
 with sigma of 0.04
 C22-C24 \\sim C22A-C24A
 with sigma of 0.04
 C22-C25 \\sim C22A-C25
 with sigma of 0.04
 C23-N4 \\sim C23A-N4A
 with sigma of 0.04
 C23-O9 \\sim C23A-O9A
 with sigma of 0.04
 C22-C23 \\sim C22A-C23A
 with sigma of 0.02
 C22-O9 \\sim C22A-O9A
 with sigma of 0.02
3. Restrained planarity
 N1, N1_$1, O3, O3_$1
 with sigma of 0.001
4. Uiso/Uaniso restraints and constraints
Uanis(O3) \\sim Ueq: with sigma of 0.01 and sigma for terminal atoms of 0.02
Uanis(C3) \\sim Ueq, Uanis(C4) \\sim Ueq, Uanis(C5) \\sim Ueq, Uanis(C6) \\sim
Ueq, Uanis(O3) \\sim Ueq, Uanis(N1) \\sim Ueq: with sigma of 0.01 and sigma for
terminal atoms of 0.02
Uanis(O10) \\sim Ueq, Uanis(O6) \\sim Ueq: with sigma of 0.01 and sigma for
terminal atoms of 0.02
Uanis(O8A) \\sim Ueq, Uanis(O7) \\sim Ueq: with sigma of 0.001 and sigma for
terminal atoms of 0.002
Uanis(O1) \\sim Ueq, Uanis(O2) \\sim Ueq, Uanis(O2) \\sim Ueq, Uanis(O1) \\sim
Ueq: with sigma of 0.01 and sigma for terminal atoms of 0.02
Uanis(C8) \\sim Ueq, Uanis(C9A) \\sim Ueq, Uanis(C9) \\sim Ueq, Uanis(C8A)
\\sim Ueq: with sigma of 0.001 and sigma for terminal atoms of 0.002
Uanis(C18) \\sim Ueq, Uanis(C21) \\sim Ueq: with sigma of 0.001 and sigma for
terminal atoms of 0.002
Uanis(C17A) \\sim Ueq, Uanis(C18A) \\sim Ueq: with sigma of 0.001 and sigma for
terminal atoms of 0.002
5. Rigid body (RIGU) restrains
 N3, C8, C9, O4, O5, C10, C14, C11, C13, C12, N2, C15, O6, C16, C20, C17, C19,
 C18, C21, O7, O8
 with sigma for 1-2 distances of 0.004 and sigma for 1-3 distances of 0.004
 C1, C2, O1, O2, C3, C7, C4, C6, C5, N1, O3
 with sigma for 1-2 distances of 0.004 and sigma for 1-3 distances of 0.004
 O10, C15A, N3A, C16A, C20A, N2A, C17A, C19A, C12A, C18A, C11A, C13A, C21A,
 C10A, C14A, O7A, O8A, C9A, C8A, O4A, O5A
 with sigma for 1-2 distances of 0.004 and sigma for 1-3 distances of 0.004
 C22, C23, N4, O9, C24, C25, N4A, C22A, C24A, C23A, O9A
 with sigma for 1-2 distances of 0.004 and sigma for 1-3 distances of 0.004
6. Others
 Sof(C15A)=Sof(C8A)=Sof(C9A)=Sof(O4A)=Sof(O5A)=Sof(C10A)=Sof(H10A)=Sof(C14A)=
 Sof(H14A)=Sof(C11A)=Sof(H11A)=Sof(C13A)=Sof(H13A)=Sof(C12A)=Sof(N2A)=Sof(N3A)=
 Sof(C16A)=Sof(H16A)=Sof(C20A)=Sof(H20A)=Sof(C17A)=Sof(H17A)=Sof(C19A)=
 Sof(H19A)=Sof(C18A)=Sof(C21A)=Sof(O7A)=Sof(O8A)=Sof(O10)=1-FVAR(1)
 Sof(C8)=Sof(C9)=Sof(C10)=Sof(H10)=Sof(C11)=Sof(H11)=Sof(C12)=Sof(C13)=
 Sof(H13)=Sof(C14)=Sof(H14)=Sof(C15)=Sof(C16)=Sof(H16)=Sof(C17)=Sof(H17)=
 Sof(C18)=Sof(C19)=Sof(H19)=Sof(C20)=Sof(H20)=Sof(C21)=Sof(N2)=Sof(N3)=Sof(O4)=
 Sof(O5)=Sof(O6)=Sof(O7)=Sof(O8)=FVAR(1)
 Sof(H25D)=Sof(H25E)=Sof(H25F)=Sof(C22A)=Sof(C23A)=Sof(H23D)=Sof(H23E)=
 Sof(H23F)=Sof(C24A)=Sof(H24D)=Sof(H24E)=Sof(H24F)=Sof(N4A)=Sof(O9A)=1-FVAR(2)
 Sof(C22)=Sof(C23)=Sof(H23A)=Sof(H23B)=Sof(H23C)=Sof(C24)=Sof(H24A)=Sof(H24B)=
 Sof(H24C)=Sof(H25A)=Sof(H25B)=Sof(H25C)=Sof(N4)=Sof(O9)=FVAR(2)
 Fixed Sof: O3(0.5)
7.a Aromatic/amide H refined with riding coordinates:
 C4(H4), C3(H3), C7(H7), C6(H6), C10(H10), C11(H11), C13(H13), C14(H14),
 C16(H16), C17(H17), C19(H19), C20(H20), C10A(H10A), C14A(H14A), C11A(H11A),
 C13A(H13A), C16A(H16A), C20A(H20A), C17A(H17A), C19A(H19A)
7.b Fitted hexagon refined as free rotating group:
 C5(C4,C3,C2,C7,C6)
7.c Idealised Me refined as rotating group:
 C23(H23A,H23B,H23C), C24(H24A,H24B,H24C), C25(H25A,H25B,H25C), C25(H25D,H25E,
 H25F), C23A(H23D,H23E,H23F), C24A(H24D,H24E,H24F)
;
_olex2_submission_special_instructions 'No special instructions were received'

loop_
_space_group_symop_operation_xyz
'x, y, z'
'-x+1/2, y+1/2, -z+1/2'
'-x, -y, -z'
'x-1/2, -y-1/2, z-1/2'

loop_
_atom_site_label
_atom_site_type_symbol
_atom_site_fract_x
_atom_site_fract_y
_atom_site_fract_z
_atom_site_U_iso_or_equiv
_atom_site_adp_type
_atom_site_occupancy
_atom_site_site_symmetry_order
_atom_site_calc_flag
_atom_site_refinement_flags_posn
_atom_site_refinement_flags_adp
_atom_site_refinement_flags_occupancy
_atom_site_disorder_assembly
_atom_site_disorder_group
Pr1 Pr 0.24296(2) 0.71918(2) 0.21149(2) 0.02470(8) Uani 1 1 d D . . . .
C1 C 0.3476(2) 0.4932(4) 0.33782(18) 0.0307(9) Uani 1 1 d . . . . .
C5 C 0.46294(19) 0.8265(3) 0.46135(14) 0.0686(15) Uani 1 1 d G U . . .
C4 C 0.38540(18) 0.8552(3) 0.43412(15) 0.0657(14) Uani 1 1 d DG U . . .
H4 H 0.359725 0.947007 0.442197 0.079 Uiso 1 1 calc R U . . .
C3 C 0.34623(15) 0.7468(3) 0.39482(14) 0.0484(12) Uani 1 1 d G U . . .
H3 H 0.294345 0.765958 0.376598 0.058 Uiso 1 1 calc R U . . .
C2 C 0.38460(17) 0.6096(3) 0.38274(13) 0.0361(9) Uani 1 1 d G . . . .
C7 C 0.46215(17) 0.5809(3) 0.40998(16) 0.0620(14) Uani 1 1 d G . . . .
H7 H 0.487820 0.489102 0.401898 0.074 Uiso 1 1 calc R U . . .
C6 C 0.50132(16) 0.6894(3) 0.44928(16) 0.0769(17) Uani 1 1 d DG U . . .
H6 H 0.553201 0.670150 0.467498 0.092 Uiso 1 1 calc R U . . .
C8 C 0.3623(5) 0.4175(14) 0.1732(5) 0.027(3) Uani 0.635(11) 1 d D U P A 1
C9 C 0.4548(5) 0.4057(15) 0.1767(6) 0.032(3) Uani 0.635(11) 1 d D U P A 1
C10 C 0.4986(9) 0.5100(18) 0.1438(13) 0.045(4) Uani 0.635(11) 1 d D . P A 1
H10 H 0.470230 0.583032 0.119136 0.054 Uiso 0.635(11) 1 calc R U P A 1
C11 C 0.5831(7) 0.5121(18) 0.1454(9) 0.048(4) Uani 0.635(11) 1 d D . P A 1
H11 H 0.610812 0.590077 0.125784 0.058 Uiso 0.635(11) 1 calc R U P A 1
C12 C 0.6237(6) 0.3980(18) 0.1764(10) 0.053(4) Uani 0.635(11) 1 d D . P A 1
C13 C 0.5813(8) 0.285(2) 0.2064(11) 0.078(5) Uani 0.635(11) 1 d D . P A 1
H13 H 0.609864 0.208078 0.228822 0.094 Uiso 0.635(11) 1 calc R U P A 1
C14 C 0.4968(9) 0.283(2) 0.2034(14) 0.062(6) Uani 0.635(11) 1 d D . P A 1
H14 H 0.468789 0.200631 0.219299 0.074 Uiso 0.635(11) 1 calc R U P A 1
C15 C 0.8428(5) 0.4579(13) 0.1762(6) 0.040(3) Uani 0.635(11) 1 d D . P A 1
C16 C 0.8943(6) 0.5610(15) 0.1492(7) 0.044(3) Uani 0.635(11) 1 d D . P A 1
H16 H 0.873193 0.638257 0.122642 0.053 Uiso 0.635(11) 1 calc R U P A 1
C17 C 0.9763(8) 0.549(3) 0.1617(13) 0.038(3) Uani 0.635(11) 1 d D . P A 1
H17 H 1.010756 0.618862 0.143555 0.046 Uiso 0.635(11) 1 calc R U P A 1
C18 C 1.0093(5) 0.4339(12) 0.2010(5) 0.029(2) Uani 0.635(11) 1 d D U P A 1
C19 C 0.9569(6) 0.3344(14) 0.2287(7) 0.059(4) Uani 0.635(11) 1 d D . P A 1
H19 H 0.977764 0.259807 0.256806 0.071 Uiso 0.635(11) 1 calc R U P A 1
C20 C 0.8720(6) 0.3438(14) 0.2152(8) 0.050(3) Uani 0.635(11) 1 d D . P A 1
H20 H 0.836983 0.273764 0.232568 0.060 Uiso 0.635(11) 1 calc R U P A 1
C21 C 1.0999(5) 0.4299(16) 0.2158(6) 0.025(2) Uani 0.635(11) 1 d D U P A 1
C22 C 0.3471(5) 0.8388(9) 0.0782(4) 0.052(2) Uani 0.700(11) 1 d D . P A 1
C23 C 0.4013(11) 0.9635(18) 0.1011(8) 0.071(4) Uani 0.700(11) 1 d D . P A 1
H23A H 0.451770 0.921820 0.118550 0.107 Uiso 0.700(11) 1 calc R U P A 1
H23B H 0.375733 1.020056 0.133984 0.107 Uiso 0.700(11) 1 calc R U P A 1
H23C H 0.411679 1.029734 0.065726 0.107 Uiso 0.700(11) 1 calc R U P A 1
C24 C 0.3052(12) 0.636(2) 0.0036(8) 0.084(5) Uani 0.700(11) 1 d D . P A 1
H24A H 0.312099 0.549585 0.031441 0.126 Uiso 0.700(11) 1 calc R U P A 1
H24B H 0.316809 0.608023 -0.039600 0.126 Uiso 0.700(11) 1 calc R U P A 1
H24C H 0.250101 0.672128 0.004164 0.126 Uiso 0.700(11) 1 calc R U P A 1
C25 C 0.4371(4) 0.7809(9) -0.0075(3) 0.106(3) Uani 1 1 d D . . . .
H25A H 0.430395 0.865255 -0.036684 0.159 Uiso 0.700(11) 1 calc R U P A 1
H25B H 0.448721 0.690531 -0.031220 0.159 Uiso 0.700(11) 1 calc R U P A 1
H25C H 0.481226 0.801453 0.023448 0.159 Uiso 0.700(11) 1 calc R U P A 1
H25D H 0.440199 0.671892 -0.008571 0.159 Uiso 0.300(11) 1 calc R U P A 2
H25E H 0.490927 0.822676 -0.002294 0.159 Uiso 0.300(11) 1 calc R U P A 2
H25F H 0.411106 0.817236 -0.047079 0.159 Uiso 0.300(11) 1 calc R U P A 2
N1 N 0.5055(3) 0.9415(4) 0.4968(3) 0.0926(18) Uani 1 1 d D U . . .
N2 N 0.7108(5) 0.3821(11) 0.1833(5) 0.061(3) Uani 0.635(11) 1 d D . P A 1
N3 N 0.7564(4) 0.4796(10) 0.1645(4) 0.060(2) Uani 0.635(11) 1 d D . P A 1
N4 N 0.3615(4) 0.7588(9) 0.0264(3) 0.065(2) Uani 0.700(11) 1 d D . P A 1
O1 O 0.28761(16) 0.5289(3) 0.29905(12) 0.0311(6) Uani 1 1 d . U . . .
O2 O 0.37441(17) 0.3604(3) 0.34095(14) 0.0435(7) Uani 1 1 d . U . . .
O3 O 0.5979(8) 0.8752(13) 0.5109(7) 0.159(5) Uani 0.5 1 d . U P . .
O4 O 0.3303(12) 0.5402(19) 0.1601(14) 0.029(3) Uani 0.635(11) 1 d D . P A 1
O5 O 0.3252(12) 0.3024(15) 0.1972(13) 0.027(3) Uani 0.635(11) 1 d D . P A 1
O6 O 0.7327(6) 0.6007(14) 0.1250(6) 0.118(4) Uani 0.635(11) 1 d . U P A 1
O7 O 1.1391(4) 0.5357(7) 0.1931(3) 0.0357(17) Uani 0.635(11) 1 d D U P A 1
O8 O 1.1304(11) 0.3205(19) 0.2479(9) 0.033(3) Uani 0.635(11) 1 d D . P A 1
O9 O 0.2839(12) 0.812(2) 0.1068(6) 0.052(4) Uani 0.700(11) 1 d D . P A 1
C15A C 0.8376(8) 0.399(2) 0.1881(12) 0.041(5) Uani 0.365(11) 1 d D . P A 2
C8A C 0.3640(8) 0.401(2) 0.1824(9) 0.022(4) Uani 0.365(11) 1 d D U P A 2
C9A C 0.4531(8) 0.415(2) 0.1662(9) 0.023(4) Uani 0.365(11) 1 d D U P A 2
O4A O 0.339(2) 0.276(3) 0.196(3) 0.030(5) Uani 0.365(11) 1 d D . P A 2
O5A O 0.318(2) 0.513(3) 0.160(3) 0.030(5) Uani 0.365(11) 1 d D . P A 2
C10A C 0.5043(13) 0.317(3) 0.1998(19) 0.037(5) Uani 0.365(11) 1 d D . P A 2
H10A H 0.482317 0.241832 0.225084 0.045 Uiso 0.365(11) 1 calc R U P A 2
C14A C 0.4861(12) 0.545(3) 0.1401(18) 0.028(4) Uani 0.365(11) 1 d D . P A 2
H14A H 0.452194 0.624852 0.126987 0.033 Uiso 0.365(11) 1 calc R U P A 2
C11A C 0.5891(12) 0.327(3) 0.1970(14) 0.043(5) Uani 0.365(11) 1 d D . P A 2
H11A H 0.623418 0.252948 0.215115 0.051 Uiso 0.365(11) 1 calc R U P A 2
C13A C 0.5689(10) 0.556(3) 0.1334(18) 0.035(5) Uani 0.365(11) 1 d D . P A 2
H13A H 0.590532 0.631217 0.107838 0.042 Uiso 0.365(11) 1 calc R U P A 2
C12A C 0.6187(8) 0.450(3) 0.1666(15) 0.033(4) Uani 0.365(11) 1 d D . P A 2
N2A N 0.7049(7) 0.4772(17) 0.1668(7) 0.058(4) Uani 0.365(11) 1 d D . P A 2
N3A N 0.7520(7) 0.3763(15) 0.1802(8) 0.054(4) Uani 0.365(11) 1 d D . P A 2
C16A C 0.8811(10) 0.285(3) 0.2217(16) 0.057(6) Uani 0.365(11) 1 d D . P A 2
H16A H 0.853530 0.200815 0.236516 0.068 Uiso 0.365(11) 1 calc R U P A 2
C20A C 0.8795(10) 0.513(2) 0.1608(11) 0.039(5) Uani 0.365(11) 1 d D . P A 2
H20A H 0.852091 0.584763 0.134798 0.047 Uiso 0.365(11) 1 calc R U P A 2
C17A C 0.9624(11) 0.295(2) 0.2330(9) 0.032(3) Uani 0.365(11) 1 d D U P A 2
H17A H 0.990078 0.217860 0.255731 0.038 Uiso 0.365(11) 1 calc R U P A 2
C19A C 0.9650(13) 0.522(5) 0.172(2) 0.038(5) Uani 0.365(11) 1 d D . P A 2
H19A H 0.994018 0.599228 0.152876 0.045 Uiso 0.365(11) 1 calc R U P A 2
C18A C 1.0050(7) 0.4178(19) 0.2113(8) 0.025(3) Uani 0.365(11) 1 d D U P A 2
C21A C 1.0951(8) 0.421(2) 0.2281(9) 0.022(3) Uani 0.365(11) 1 d D . P A 2
O7A O 1.1200(18) 0.312(3) 0.2620(16) 0.031(5) Uani 0.365(11) 1 d D . P A 2
O8A O 1.1366(6) 0.5317(11) 0.2105(5) 0.023(2) Uani 0.365(11) 1 d D U P A 2
O10 O 0.7326(11) 0.623(2) 0.1696(11) 0.108(6) Uani 0.365(11) 1 d . U P A 2
C22A C 0.3152(10) 0.773(2) 0.0580(8) 0.055(5) Uani 0.300(11) 1 d D . P A 2
C23A C 0.280(3) 0.663(7) 0.009(2) 0.125(18) Uani 0.300(11) 1 d D . P A 2
H23D H 0.271327 0.714569 -0.031754 0.187 Uiso 0.300(11) 1 calc R U P A 2
H23E H 0.229428 0.624668 0.022580 0.187 Uiso 0.300(11) 1 calc R U P A 2
H23F H 0.317473 0.580491 0.004129 0.187 Uiso 0.300(11) 1 calc R U P A 2
C24A C 0.426(3) 0.940(6) 0.095(2) 0.108(18) Uani 0.300(11) 1 d D . P A 2
H24D H 0.421654 0.903944 0.138228 0.162 Uiso 0.300(11) 1 calc R U P A 2
H24E H 0.399831 1.036971 0.090023 0.162 Uiso 0.300(11) 1 calc R U P A 2
H24F H 0.482801 0.950569 0.086393 0.162 Uiso 0.300(11) 1 calc R U P A 2
N4A N 0.3875(10) 0.830(2) 0.0492(8) 0.077(6) Uani 0.300(11) 1 d D . P A 2
O9A O 0.274(3) 0.809(6) 0.1039(15) 0.058(10) Uani 0.300(11) 1 d D . P A 2

loop_
_atom_site_aniso_label
_atom_site_aniso_U_11
_atom_site_aniso_U_22
_atom_site_aniso_U_33
_atom_site_aniso_U_23
_atom_site_aniso_U_13
_atom_site_aniso_U_12
Pr1 0.01731(12) 0.02209(12) 0.03436(13) 0.00125(9) -0.00161(8) -0.00009(9)
C1 0.028(2) 0.032(2) 0.033(2) -0.0014(16) 0.0005(17) -0.0062(17)
C5 0.101(4) 0.063(3) 0.040(3) 0.000(2) -0.018(3) -0.038(3)
C4 0.110(4) 0.040(3) 0.047(3) -0.008(2) 0.004(3) -0.007(3)
C3 0.063(3) 0.039(3) 0.042(2) -0.0006(18) -0.007(2) 0.001(2)
C2 0.036(2) 0.033(2) 0.038(2) 0.0015(17) -0.0102(18) -0.0105(18)
C7 0.054(3) 0.054(3) 0.075(4) -0.005(3) -0.027(3) -0.011(2)
C6 0.072(4) 0.080(4) 0.075(4) -0.004(3) -0.037(3) -0.020(3)
C8 0.027(3) 0.027(3) 0.027(3) -0.0004(10) 0.0017(10) -0.0006(10)
C9 0.031(3) 0.032(3) 0.032(3) 0.0004(10) 0.0017(10) -0.0005(10)
C10 0.031(5) 0.025(7) 0.080(8) 0.010(5) 0.006(5) 0.010(4)
C11 0.029(5) 0.050(12) 0.066(11) 0.011(7) 0.009(7) -0.010(5)
C12 0.028(4) 0.071(12) 0.060(9) 0.010(8) -0.001(4) 0.005(4)
C13 0.034(5) 0.099(13) 0.102(10) 0.058(9) 0.015(6) 0.022(6)
C14 0.031(5) 0.064(12) 0.092(10) 0.040(10) 0.014(6) 0.011(6)
C15 0.023(4) 0.053(9) 0.043(7) 0.007(6) 0.000(4) 0.004(4)
C16 0.030(4) 0.057(8) 0.045(6) 0.018(5) 0.002(4) 0.009(4)
C17 0.032(4) 0.041(8) 0.041(8) 0.010(4) 0.002(5) 0.005(4)
C18 0.028(2) 0.030(2) 0.029(2) 0.0005(10) 0.0010(10) 0.0003(10)
C19 0.022(4) 0.051(7) 0.103(8) 0.035(6) -0.013(4) -0.005(4)
C20 0.023(4) 0.043(9) 0.083(9) 0.020(6) 0.002(5) -0.009(5)
C21 0.025(2) 0.025(3) 0.025(3) -0.0004(10) 0.0007(10) -0.0002(10)
C22 0.067(6) 0.047(5) 0.042(4) 0.012(3) 0.002(4) 0.001(4)
C23 0.084(9) 0.057(6) 0.075(9) -0.003(5) 0.026(6) -0.018(6)
C24 0.095(11) 0.098(10) 0.060(7) -0.017(6) 0.006(6) -0.018(9)
C25 0.096(5) 0.145(7) 0.082(5) -0.006(4) 0.048(4) -0.013(4)
N1 0.141(4) 0.072(4) 0.061(3) -0.010(3) -0.018(3) -0.046(4)
N2 0.028(4) 0.077(7) 0.078(6) 0.011(4) 0.003(5) 0.007(4)
N3 0.029(4) 0.067(6) 0.083(6) 0.002(4) -0.005(4) 0.005(3)
N4 0.070(5) 0.075(6) 0.051(4) -0.003(3) 0.019(4) -0.005(4)
O1 0.0274(14) 0.0323(15) 0.0326(15) -0.0024(11) -0.0077(11) -0.0006(12)
O2 0.0373(17) 0.0288(16) 0.062(2) -0.0076(14) -0.0134(14) 0.0037(13)
O3 0.135(8) 0.117(8) 0.214(11) -0.076(8) -0.088(8) 0.008(7)
O4 0.023(6) 0.024(6) 0.041(4) 0.000(5) 0.009(5) 0.002(5)
O5 0.022(6) 0.020(5) 0.041(4) -0.002(4) 0.012(5) 0.006(4)
O6 0.063(5) 0.131(8) 0.159(9) 0.075(7) -0.006(7) 0.007(5)
O7 0.0349(19) 0.0363(19) 0.036(2) -0.0003(10) 0.0019(10) -0.0040(9)
O8 0.025(5) 0.036(4) 0.038(8) 0.007(3) 0.006(4) 0.004(3)
O9 0.068(6) 0.044(8) 0.047(7) 0.007(5) 0.018(5) 0.012(5)
C15A 0.023(5) 0.044(13) 0.054(12) 0.025(8) -0.008(6) -0.001(6)
C8A 0.022(4) 0.022(4) 0.022(4) -0.0001(10) 0.0011(11) -0.0002(10)
C9A 0.023(4) 0.024(4) 0.023(4) 0.0003(10) 0.0013(11) -0.0002(10)
O4A 0.013(9) 0.020(7) 0.057(9) -0.003(8) 0.009(7) 0.004(6)
O5A 0.022(9) 0.020(9) 0.049(8) 0.005(8) 0.002(7) -0.006(7)
C10A 0.027(7) 0.022(8) 0.061(14) 0.017(7) -0.008(7) -0.013(6)
C14A 0.015(6) 0.020(9) 0.049(9) 0.010(8) 0.005(7) 0.002(6)
C11A 0.026(6) 0.043(10) 0.057(12) 0.032(8) -0.016(7) -0.003(6)
C13A 0.017(6) 0.027(11) 0.063(13) 0.021(8) 0.005(7) 0.005(5)
C12A 0.019(5) 0.030(12) 0.048(12) 0.014(8) -0.004(7) 0.003(6)
N2A 0.020(5) 0.068(8) 0.085(10) 0.008(7) -0.002(6) 0.005(5)
N3A 0.019(5) 0.055(8) 0.087(10) 0.015(7) 0.003(6) -0.002(6)
C16A 0.031(6) 0.040(13) 0.098(13) 0.042(12) -0.010(7) -0.004(7)
C20A 0.028(7) 0.051(13) 0.038(11) 0.027(8) -0.005(8) 0.000(7)
C17A 0.031(3) 0.032(3) 0.032(3) 0.0007(10) 0.0019(11) -0.0004(10)
C19A 0.028(7) 0.046(12) 0.039(14) 0.014(7) 0.002(8) -0.001(7)
C18A 0.025(3) 0.026(3) 0.025(3) 0.0006(10) 0.0008(10) 0.0003(10)
C21A 0.020(5) 0.032(6) 0.015(8) 0.001(5) 0.005(5) -0.002(4)
O7A 0.022(8) 0.045(7) 0.027(11) 0.012(5) 0.003(7) 0.004(5)
O8A 0.023(3) 0.023(3) 0.023(3) -0.0002(10) 0.0008(10) -0.0024(10)
O10 0.062(8) 0.077(8) 0.184(15) 0.006(11) 0.000(11) -0.009(6)
C22A 0.067(10) 0.049(11) 0.051(11) 0.018(7) 0.016(8) 0.011(7)
C23A 0.12(3) 0.12(3) 0.13(3) -0.06(2) -0.01(2) 0.01(2)
C24A 0.10(3) 0.17(3) 0.065(18) -0.020(17) 0.040(17) -0.04(3)
N4A 0.079(11) 0.094(15) 0.061(12) 0.017(8) 0.031(9) -0.013(8)
O9A 0.069(15) 0.07(2) 0.039(13) 0.030(11) 0.015(10) 0.024(14)

loop_
_atom_type_symbol
_atom_type_description
_atom_type_scat_dispersion_real
_atom_type_scat_dispersion_imag
_atom_type_scat_source
C C 0.0033 0.0016 'International Tables Vol C Tables 4.2.6.8 and 6.1.1.4'
H H 0.0000 0.0000 'International Tables Vol C Tables 4.2.6.8 and 6.1.1.4'
N N 0.0061 0.0033 'International Tables Vol C Tables 4.2.6.8 and 6.1.1.4'
O O 0.0106 0.0060 'International Tables Vol C Tables 4.2.6.8 and 6.1.1.4'
Pr Pr -0.2180 2.8214 'International Tables Vol C Tables 4.2.6.8 and 6.1.1.4'

loop_
_geom_angle_atom_site_label_1
_geom_angle_atom_site_label_2
_geom_angle_atom_site_label_3
_geom_angle
_geom_angle_site_symmetry_1
_geom_angle_site_symmetry_3
_geom_angle_publ_flag
O2 Pr1 O1 145.45(9) 2 . y
O4 Pr1 O1 74.5(5) . . y
O4 Pr1 O2 126.6(6) . 2 y
O4 Pr1 O9 68.0(6) . . y
O4 Pr1 O4A 147.4(10) . 2 y
O4 Pr1 O7A 75.7(7) . 2_655 y
O5 Pr1 O1 76.3(6) 2 . y
O5 Pr1 O2 78.8(6) 2 2 y
O5 Pr1 O4 150.7(8) 2 . y
O5 Pr1 O8 92.5(6) 2 2_655 y
O5 Pr1 O9 140.6(6) 2 . y
O5 Pr1 O4A 7.4(10) 2 2 y
O5 Pr1 O7A 100.9(7) 2 2_655 y
O5 Pr1 O8A 80.9(5) 2 1_455 y
O7 Pr1 O1 81.11(18) 1_455 . y
O7 Pr1 O2 74.54(17) 1_455 2 y
O7 Pr1 O4 85.8(5) 1_455 . y
O7 Pr1 O5 88.3(4) 1_455 2 y
O7 Pr1 O8 157.5(6) 1_455 2_655 y
O7 Pr1 O9 108.3(6) 1_455 . y
O7 Pr1 O4A 80.9(7) 1_455 2 y
O7 Pr1 O7A 156.7(8) 1_455 2_655 y
O7 Pr1 O8A 8.8(3) 1_455 1_455 y
O8 Pr1 O1 77.3(6) 2_655 . y
O8 Pr1 O2 127.6(5) 2_655 2 y
O8 Pr1 O4 82.5(6) 2_655 . y
O8 Pr1 O9 85.0(8) 2_655 . y
O8 Pr1 O4A 98.9(10) 2_655 2 y
O8 Pr1 O7A 8.4(9) 2_655 2_655 y
O8 Pr1 O8A 152.1(6) 2_655 1_455 y
O9 Pr1 O1 140.2(3) . . y
O9 Pr1 O2 72.1(4) . 2 y
O4A Pr1 O1 74.1(10) 2 . y
O4A Pr1 O5A 142.8(12) 2 . y
O4A Pr1 O9A 143.0(12) 2 . y
O5A Pr1 O1 72.3(10) . . y
O7A Pr1 O1 80.3(10) 2_655 . y
O7A Pr1 O5A 82.3(10) 2_655 . y
O7A Pr1 O9A 82.0(16) 2_655 . y
O8A Pr1 O1 74.8(3) 1_455 . y
O8A Pr1 O5A 82.8(8) 1_455 . y
O8A Pr1 O9A 113.7(16) 1_455 . y
O9A Pr1 O1 142.6(8) . . y
O9A Pr1 O5A 72.9(13) . . y
C2 C1 Pr1 161.3(2) . 2_545 ?
O1 C1 Pr1 68.2(2) . 2_545 ?
O1 C1 C2 120.0(3) . . ?
O2 C1 Pr1 55.36(19) . 2_545 ?
O2 C1 C2 118.5(3) . . ?
O2 C1 O1 121.4(3) . . ?
C4 C5 C6 120.0 . . ?
C4 C5 N1 120.0 . . ?
C6 C5 N1 119.8 . . ?
C5 C4 H4 120.0 . . ?
C3 C4 C5 120.0 . . ?
C3 C4 H4 120.0 . . ?
C4 C3 H3 120.0 . . ?
C2 C3 C4 120.0 . . ?
C2 C3 H3 120.0 . . ?
C3 C2 C1 122.2(2) . . ?
C3 C2 C7 120.0 . . ?
C7 C2 C1 117.7(2) . . ?
C2 C7 H7 120.0 . . ?
C6 C7 C2 120.0 . . ?
C6 C7 H7 120.0 . . ?
C5 C6 H6 120.0 . . ?
C7 C6 C5 120.0 . . ?
C7 C6 H6 120.0 . . ?
O4 C8 O5 124.6(10) . . ?
C10 C9 C14 117.2(8) . . ?
C9 C10 H10 118.4 . . ?
C9 C10 C11 123.3(11) . . ?
C11 C10 H10 118.4 . . ?
C10 C11 H11 120.9 . . ?
C12 C11 C10 118.1(10) . . ?
C12 C11 H11 120.9 . . ?
C11 C12 C13 120.0(8) . . ?
C11 C12 N2 125.8(10) . . ?
C13 C12 N2 114.1(10) . . ?
C12 C13 H13 119.5 . . ?
C12 C13 C14 120.9(12) . . ?
C14 C13 H13 119.5 . . ?
C9 C14 C13 119.3(12) . . ?
C9 C14 H14 120.3 . . ?
C13 C14 H14 120.3 . . ?
C16 C15 N3 117.8(8) . . ?
C20 C15 C16 121.4(7) . . ?
C20 C15 N3 120.7(9) . . ?
C15 C16 H16 120.2 . . ?
C17 C16 C15 119.7(9) . . ?
C17 C16 H16 120.2 . . ?
C16 C17 H17 119.4 . . ?
C16 C17 C18 121.2(10) . . ?
C18 C17 H17 119.4 . . ?
C17 C18 C21 119.2(9) . . ?
C19 C18 C17 118.2(7) . . ?
C19 C18 C21 122.4(9) . . ?
C18 C19 H19 119.5 . . ?
C18 C19 C20 121.0(9) . . ?
C20 C19 H19 119.5 . . ?
C15 C20 C19 118.4(9) . . ?
C15 C20 H20 120.8 . . ?
C19 C20 H20 120.8 . . ?
O7 C21 C18 115.7(9) . . ?
O7 C21 O8 125.1(10) . . ?
O8 C21 C18 119.2(11) . . ?
N4 C22 C23 121.8(9) . . ?
O9 C22 C23 119.6(14) . . ?
O9 C22 N4 118.5(14) . . ?
C22 C23 H23A 109.5 . . ?
C22 C23 H23B 109.5 . . ?
C22 C23 H23C 109.5 . . ?
H23A C23 H23B 109.5 . . ?
H23A C23 H23C 109.5 . . ?
H23B C23 H23C 109.5 . . ?
H24A C24 H24B 109.5 . . ?
H24A C24 H24C 109.5 . . ?
H24B C24 H24C 109.5 . . ?
N4 C24 H24A 109.5 . . ?
N4 C24 H24B 109.5 . . ?
N4 C24 H24C 109.5 . . ?
H25A C25 H25B 109.5 . . ?
H25A C25 H25C 109.5 . . ?
H25B C25 H25C 109.5 . . ?
H25D C25 H25E 109.5 . . ?
H25D C25 H25F 109.5 . . ?
H25E C25 H25F 109.5 . . ?
N4 C25 H25A 109.5 . . ?
N4 C25 H25B 109.5 . . ?
N4 C25 H25C 109.5 . . ?
N4A C25 H25D 109.5 . . ?
N4A C25 H25E 109.5 . . ?
N4A C25 H25F 109.5 . . ?
C5 N1 O3 105.5(4) . . ?
N1 N1 C5 132.9(6) 3_676 . ?
N1 N1 O3 119.2(8) 3_676 . ?
N3 N2 C12 121.9(10) . . ?
N2 N3 C15 118.3(9) . . ?
N2 N3 O6 124.8(9) . . ?
O6 N3 C15 116.3(8) . . ?
C22 N4 C24 120.7(9) . . ?
C22 N4 C25 120.9(7) . . ?
C25 N4 C24 118.3(8) . . ?
Pr1 O1 Pr1 122.93(10) . 2_545 ?
C1 O1 Pr1 142.4(2) . . ?
C1 O1 Pr1 86.5(2) . 2_545 ?
C1 O2 Pr1 100.3(2) . 2_545 ?
C8 O4 Pr1 137.2(18) . . ?
C8 O5 Pr1 143.3(17) . 2_545 ?
C21 O7 Pr1 146.7(7) . 1_655 ?
C21 O8 Pr1 142.2(11) . 2_645 ?
C22 O9 Pr1 139.7(13) . . ?
C16A C15A N3A 115.7(13) . . ?
C20A C15A N3A 125.3(13) . . ?
C20A C15A C16A 118.7(12) . . ?
O4A C8A O5A 124.3(19) . . ?
C10A C9A C14A 118.2(12) . . ?
C8A O5A Pr1 133(4) . . ?
C9A C10A H10A 119.2 . . ?
C9A C10A C11A 121.6(17) . . ?
C11A C10A H10A 119.2 . . ?
C9A C14A H14A 119.6 . . ?
C13A C14A C9A 120.7(16) . . ?
C13A C14A H14A 119.6 . . ?
C10A C11A H11A 121.5 . . ?
C12A C11A C10A 117.0(16) . . ?
C12A C11A H11A 121.5 . . ?
C14A C13A H13A 121.4 . . ?
C14A C13A C12A 117.2(16) . . ?
C12A C13A H13A 121.4 . . ?
C11A C12A C13A 123.0(12) . . ?
C11A C12A N2A 120.7(14) . . ?
C13A C12A N2A 116.4(13) . . ?
N3A N2A C12A 120.3(15) . . ?
N3A N2A O10 118.5(15) . . ?
O10 N2A C12A 118.8(14) . . ?
N2A N3A C15A 123.0(14) . . ?
C15A C16A H16A 119.4 . . ?
C17A C16A C15A 121.2(15) . . ?
C17A C16A H16A 119.4 . . ?
C15A C20A H20A 120.1 . . ?
C15A C20A C19A 119.8(14) . . ?
C19A C20A H20A 120.1 . . ?
C16A C17A H17A 119.6 . . ?
C16A C17A C18A 120.7(15) . . ?
C18A C17A H17A 119.6 . . ?
C20A C19A H19A 120.0 . . ?
C18A C19A C20A 120.0(15) . . ?
C18A C19A H19A 120.0 . . ?
C17A C18A C21A 116.8(14) . . ?
C19A C18A C17A 118.9(12) . . ?
C19A C18A C21A 124.0(14) . . ?
O7A C21A C18A 114.0(18) . . ?
O7A C21A O8A 126.4(16) . . ?
O8A C21A C18A 119.5(14) . . ?
N4A C22A C23A 118(2) . . ?
O9A C22A C23A 119(3) . . ?
O9A C22A N4A 123(3) . . ?
C22A C23A H23D 109.5 . . ?
C22A C23A H23E 109.5 . . ?
C22A C23A H23F 109.5 . . ?
H23D C23A H23E 109.5 . . ?
H23D C23A H23F 109.5 . . ?
H23E C23A H23F 109.5 . . ?
H24D C24A H24E 109.5 . . ?
H24D C24A H24F 109.5 . . ?
H24E C24A H24F 109.5 . . ?
N4A C24A H24D 109.5 . . ?
N4A C24A H24E 109.5 . . ?
N4A C24A H24F 109.5 . . ?
C22A N4A C25 121.5(13) . . ?
C22A N4A C24A 121.7(18) . . ?
C24A N4A C25 116.8(16) . . ?
C22A O9A Pr1 140(2) . . ?

loop_
_geom_bond_atom_site_label_1
_geom_bond_atom_site_label_2
_geom_bond_distance
_geom_bond_site_symmetry_2
_geom_bond_publ_flag
Pr1 O1 2.549(3) . y
Pr1 O2 2.495(3) 2 y
Pr1 O4 2.42(2) . y
Pr1 O5 2.37(2) 2 y
Pr1 O7 2.366(6) 1_455 y
Pr1 O8 2.377(16) 2_655 y
Pr1 O9 2.448(7) . y
Pr1 O4A 2.45(4) 2 y
Pr1 O5A 2.47(4) . y
Pr1 O7A 2.43(3) 2_655 y
Pr1 O8A 2.402(10) 1_455 y
Pr1 O9A 2.449(15) . y
C1 C2 1.491(4) . ?
C1 O1 1.278(5) . ?
C1 O2 1.248(5) . ?
C5 C4 1.3900 . ?
C5 C6 1.3900 . ?
C5 N1 1.413(5) . ?
C4 H4 0.9300 . ?
C4 C3 1.3900 . ?
C3 H3 0.9300 . ?
C3 C2 1.3900 . ?
C2 C7 1.3900 . ?
C7 H7 0.9300 . ?
C7 C6 1.3900 . ?
C6 H6 0.9300 . ?
C8 O4 1.224(16) . ?
C8 O5 1.296(16) . ?
C9 C10 1.371(16) . ?
C9 C14 1.378(17) . ?
C10 H10 0.9300 . ?
C10 C11 1.389(15) . ?
C11 H11 0.9300 . ?
C11 C12 1.348(13) . ?
C12 C13 1.385(12) . ?
C12 N2 1.439(10) . ?
C13 H13 0.9300 . ?
C13 C14 1.389(16) . ?
C14 H14 0.9300 . ?
C15 C16 1.380(10) . ?
C15 C20 1.360(12) . ?
C15 N3 1.442(9) . ?
C16 H16 0.9300 . ?
C16 C17 1.364(13) . ?
C17 H17 0.9300 . ?
C17 C18 1.391(13) . ?
C18 C19 1.376(13) . ?
C18 C21 1.506(8) . ?
C19 H19 0.9300 . ?
C19 C20 1.412(13) . ?
C20 H20 0.9300 . ?
C21 O7 1.239(12) . ?
C21 O8 1.257(13) . ?
C22 C23 1.475(14) . ?
C22 N4 1.318(9) . ?
C22 O9 1.251(15) . ?
C23 H23A 0.9600 . ?
C23 H23B 0.9600 . ?
C23 H23C 0.9600 . ?
C24 H24A 0.9600 . ?
C24 H24B 0.9600 . ?
C24 H24C 0.9600 . ?
C24 N4 1.481(15) . ?
C25 H25A 0.9600 . ?
C25 H25B 0.9600 . ?
C25 H25C 0.9600 . ?
C25 H25D 0.9600 . ?
C25 H25E 0.9600 . ?
C25 H25F 0.9600 . ?
C25 N4 1.474(8) . ?
C25 N4A 1.530(14) . ?
N1 N1 1.053(8) 3_676 ?
N1 O3 1.639(13) . ?
N2 N3 1.217(10) . ?
N3 O6 1.388(13) . ?
C15A N3A 1.423(13) . ?
C15A C16A 1.396(14) . ?
C15A C20A 1.357(15) . ?
C8A O4A 1.22(2) . ?
C8A O5A 1.31(2) . ?
C9A C10A 1.37(2) . ?
C9A C14A 1.38(2) . ?
C10A H10A 0.9300 . ?
C10A C11A 1.40(2) . ?
C14A H14A 0.9300 . ?
C14A C13A 1.38(2) . ?
C11A H11A 0.9300 . ?
C11A C12A 1.356(17) . ?
C13A H13A 0.9300 . ?
C13A C12A 1.397(14) . ?
C12A N2A 1.438(13) . ?
N2A N3A 1.200(14) . ?
N2A O10 1.36(2) . ?
C16A H16A 0.9300 . ?
C16A C17A 1.349(19) . ?
C20A H20A 0.9300 . ?
C20A C19A 1.416(19) . ?
C17A H17A 0.9300 . ?
C17A C18A 1.376(18) . ?
C19A H19A 0.9300 . ?
C19A C18A 1.371(19) . ?
C18A C21A 1.506(12) . ?
C21A O7A 1.24(2) . ?
C21A O8A 1.254(18) . ?
C22A C23A 1.49(2) . ?
C22A N4A 1.317(15) . ?
C22A O9A 1.238(19) . ?
C23A H23D 0.9600 . ?
C23A H23E 0.9600 . ?
C23A H23F 0.9600 . ?
C24A H24D 0.9600 . ?
C24A H24E 0.9600 . ?
C24A H24F 0.9600 . ?
C24A N4A 1.47(2) . ?

loop_
_geom_torsion_atom_site_label_1
_geom_torsion_atom_site_label_2
_geom_torsion_atom_site_label_3
_geom_torsion_atom_site_label_4
_geom_torsion
_geom_torsion_site_symmetry_1
_geom_torsion_site_symmetry_2
_geom_torsion_site_symmetry_3
_geom_torsion_site_symmetry_4
_geom_torsion_publ_flag
Pr1 C1 C2 C3 -97.1(8) 2_545 . . . ?
Pr1 C1 C2 C7 86.6(8) 2_545 . . . ?
Pr1 C1 O1 Pr1 -144.6(4) 2_545 . . . ?
C1 C2 C7 C6 176.4(3) . . . . ?
C5 C4 C3 C2 0.0 . . . . ?
C4 C5 C6 C7 0.0 . . . . ?
C4 C5 N1 N1 -10.0(12) . . . 3_676 ?
C4 C5 N1 O3 -171.3(6) . . . . ?
C4 C3 C2 C1 -176.2(3) . . . . ?
C4 C3 C2 C7 0.0 . . . . ?
C3 C2 C7 C6 0.0 . . . . ?
C2 C1 O1 Pr1 54.2(5) . . . . ?
C2 C1 O1 Pr1 -161.3(3) . . . 2_545 ?
C2 C1 O2 Pr1 159.2(3) . . . 2_545 ?
C2 C7 C6 C5 0.0 . . . . ?
C6 C5 C4 C3 0.0 . . . . ?
C6 C5 N1 N1 164.7(10) . . . 3_676 ?
C6 C5 N1 O3 3.4(7) . . . . ?
C9 C10 C11 C12 6(3) . . . . ?
C10 C9 C14 C13 12(4) . . . . ?
C10 C11 C12 C13 -1(3) . . . . ?
C10 C11 C12 N2 -180(2) . . . . ?
C11 C12 C13 C14 2(3) . . . . ?
C11 C12 N2 N3 5(3) . . . . ?
C12 C13 C14 C9 -8(4) . . . . ?
C12 N2 N3 C15 177.1(14) . . . . ?
C12 N2 N3 O6 -12(2) . . . . ?
C13 C12 N2 N3 -173.5(16) . . . . ?
C14 C9 C10 C11 -11(3) . . . . ?
C15 C16 C17 C18 0(4) . . . . ?
C16 C15 C20 C19 1(2) . . . . ?
C16 C15 N3 N2 173.6(12) . . . . ?
C16 C15 N3 O6 2.1(17) . . . . ?
C16 C17 C18 C19 -2(4) . . . . ?
C16 C17 C18 C21 -177(2) . . . . ?
C17 C18 C19 C20 3(2) . . . . ?
C17 C18 C21 O7 3(2) . . . . ?
C17 C18 C21 O8 -175(2) . . . . ?
C18 C19 C20 C15 -3(2) . . . . ?
C18 C21 O7 Pr1 135.5(9) . . . 1_655 ?
C18 C21 O8 Pr1 177.2(17) . . . 2_645 ?
C19 C18 C21 O7 -172.6(12) . . . . ?
C19 C18 C21 O8 9(2) . . . . ?
C20 C15 C16 C17 0(3) . . . . ?
C20 C15 N3 N2 -9.6(17) . . . . ?
C20 C15 N3 O6 178.9(13) . . . . ?
C21 C18 C19 C20 178.2(13) . . . . ?
C23 C22 N4 C24 -178.7(16) . . . . ?
C23 C22 N4 C25 6.0(17) . . . . ?
C23 C22 O9 Pr1 -66(3) . . . . ?
N1 C5 C4 C3 174.7(4) . . . . ?
N1 C5 C6 C7 -174.7(4) . . . . ?
N2 C12 C13 C14 -179(2) . . . . ?
N3 C15 C16 C17 176.8(19) . . . . ?
N3 C15 C20 C19 -175.5(13) . . . . ?
N4 C22 O9 Pr1 117(2) . . . . ?
O1 C1 C2 C3 14.5(5) . . . . ?
O1 C1 C2 C7 -161.8(3) . . . . ?
O1 C1 O2 Pr1 -18.0(4) . . . 2_545 ?
O2 C1 C2 C3 -162.7(3) . . . . ?
O2 C1 C2 C7 21.0(4) . . . . ?
O2 C1 O1 Pr1 -128.7(4) . . . . ?
O2 C1 O1 Pr1 15.9(4) . . . 2_545 ?
O4 C8 O5 Pr1 -63(3) . . . 2_545 ?
O5 C8 O4 Pr1 47(4) . . . . ?
O7 C21 O8 Pr1 -1(4) . . . 2_645 ?
O8 C21 O7 Pr1 -47(3) . . . 1_655 ?
O9 C22 N4 C24 -1.6(18) . . . . ?
O9 C22 N4 C25 -177.0(10) . . . . ?
C15A C16A C17A C18A 0(4) . . . . ?
C15A C20A C19A C18A -1(6) . . . . ?
C9A C10A C11A C12A 9(5) . . . . ?
C9A C14A C13A C12A -14(5) . . . . ?
O4A C8A O5A Pr1 89(5) . . . . ?
O5A C8A O4A Pr1 -70(5) . . . 2_545 ?
C10A C9A C14A C13A 16(5) . . . . ?
C10A C11A C12A C13A -7(5) . . . . ?
C10A C11A C12A N2A 174(3) . . . . ?
C14A C9A C10A C11A -13(5) . . . . ?
C14A C13A C12A C11A 9(5) . . . . ?
C14A C13A C12A N2A -171(3) . . . . ?
C11A C12A N2A N3A 17(4) . . . . ?
C11A C12A N2A O10 -145(3) . . . . ?
C13A C12A N2A N3A -162(3) . . . . ?
C13A C12A N2A O10 36(4) . . . . ?
C12A N2A N3A C15A -173(2) . . . . ?
N3A C15A C16A C17A -179(3) . . . . ?
N3A C15A C20A C19A -179(3) . . . . ?
C16A C15A N3A N2A 161(2) . . . . ?
C16A C15A C20A C19A -6(5) . . . . ?
C16A C17A C18A C19A -7(4) . . . . ?
C16A C17A C18A C21A 178(2) . . . . ?
C20A C15A N3A N2A -25(4) . . . . ?
C20A C15A C16A C17A 7(5) . . . . ?
C20A C19A C18A C17A 8(6) . . . . ?
C20A C19A C18A C21A -178(3) . . . . ?
C17A C18A C21A O7A -2(3) . . . . ?
C17A C18A C21A O8A -178.8(18) . . . . ?
C19A C18A C21A O7A -177(4) . . . . ?
C19A C18A C21A O8A 6(4) . . . . ?
C18A C21A O7A Pr1 166(2) . . . 2_645 ?
C18A C21A O8A Pr1 149(2) . . . 1_655 ?
O7A C21A O8A Pr1 -27(5) . . . 1_655 ?
O8A C21A O7A Pr1 -17(5) . . . 2_645 ?
O10 N2A N3A C15A -11(3) . . . . ?
C23A C22A N4A C25 -4(4) . . . . ?
C23A C22A N4A C24A 179(5) . . . . ?
C23A C22A O9A Pr1 85(7) . . . . ?
N4A C22A O9A Pr1 -98(6) . . . . ?
O9A C22A N4A C25 179(2) . . . . ?
O9A C22A N4A C24A 2(5) . . . . ?
